data_4075740
loop_
_publ_author_name
'Song, Fuquan'
'Lancaster, Simon J.'
'Cannon, Roderick D.'
'Schormann, Mark'
'Humphrey, Simon M.'
'Zuccaccia, Cristiano'
'Macchioni, Alceo'
'Bochmann, Manfred'

_publ_section_title
;
 Synthesis, Ion Aggregation, Alkyl Bonding Modes, and Dynamics of
 14-Electron Metallocenium Ion Pairs
 [(SBI)MCH2SiMe3+&#x00B7;&#x00B7;&#x00B7;X-] (M = Zr, Hf):&#x00A0;
 Inner-Sphere (X = MeB(C6F5)3) versus Outer-Sphere (X = B(C6F5)4)
 Structures and the Implications for &#x201C;Continuous&#x201D; or
 &#x201C;Intermittent&#x201D; Alkene Polymerization Mechanisms
;
_journal_issue 6
_journal_name_full Organometallics
_journal_page_first 1315
_journal_paper_doi 10.1021/om049248d
_journal_volume 24
_journal_year 2005
_chemical_formula_moiety C25H32HfSi2
_chemical_formula_sum 'C25 H32 Hf Si2'
_chemical_formula_weight 567.18
_chemical_name_common 6
_chemical_name_systematic
; 
 ? 
;
_space_group_IT_number 14
_symmetry_cell_setting monoclinic
_symmetry_space_group_name_Hall '-P 2ybc'
_symmetry_space_group_name_H-M 'P 1 21/c 1'
_atom_sites_solution_hydrogens geom
_atom_sites_solution_primary direct
_atom_sites_solution_secondary difmap
_audit_creation_method SHELXL-97
_cell_angle_alpha 90.00
_cell_angle_beta 110.2146(9)
_cell_angle_gamma 90.00
_cell_formula_units_Z 4
_cell_length_a 14.3497(2)
_cell_length_b 12.5146(2)
_cell_length_c 13.9676(2)
_cell_measurement_temperature 180(2)
_cell_volume 2353.81(6)
_computing_cell_refinement 'HKL Scalepack (Otwinowski & Minor, 1997)'
_computing_data_collection 'Collect (Nonius B.V., 1998)'
_computing_data_reduction 'HKL Denzo and Scalepack (Otwinowski & Minor, 1997)'
_computing_molecular_graphics SHELXP-97
_computing_publication_material 'SHELXL-97 (Sheldrick, 1997)'
_computing_structure_refinement 'SHELXL-97 (Sheldrick, 1997)'
_computing_structure_solution 'SHELXS-97 (Sheldrick, 1997)'
_diffrn_ambient_temperature 180(2)
_diffrn_measured_fraction_theta_full 0.950
_diffrn_measured_fraction_theta_max 0.950
_diffrn_measurement_device_type 'Nonius KappaCCD diffractometer'
_diffrn_measurement_method 'Thin slice \w and \f scans'
_diffrn_radiation_monochromator graphite
_diffrn_radiation_source 'fine-focus sealed tube'
_diffrn_radiation_type MoK\a
_diffrn_radiation_wavelength 0.71073
_diffrn_reflns_av_R_equivalents 0.0495
_diffrn_reflns_av_sigmaI/netI 0.0401
_diffrn_reflns_limit_h_max 19
_diffrn_reflns_limit_h_min -19
_diffrn_reflns_limit_k_max 15
_diffrn_reflns_limit_k_min -17
_diffrn_reflns_limit_l_max 14
_diffrn_reflns_limit_l_min -19
_diffrn_reflns_number 21487
_diffrn_reflns_theta_full 29.15
_diffrn_reflns_theta_max 29.15
_diffrn_reflns_theta_min 3.59
_exptl_absorpt_coefficient_mu 4.542
_exptl_absorpt_correction_T_max 0.7416
_exptl_absorpt_correction_T_min 0.4214
_exptl_absorpt_correction_type multi-scan
_exptl_crystal_density_diffrn 1.600
_exptl_crystal_density_method 'not measured'
_exptl_crystal_F_000 1128
_exptl_crystal_size_max 0.23
_exptl_crystal_size_mid 0.14
_exptl_crystal_size_min 0.07
_refine_diff_density_max 0.766
_refine_diff_density_min -2.787
_refine_diff_density_rms 0.233
_refine_ls_extinction_method none
_refine_ls_goodness_of_fit_ref 1.045
_refine_ls_hydrogen_treatment mixed
_refine_ls_matrix_type full
_refine_ls_number_parameters 262
_refine_ls_number_reflns 6285
_refine_ls_number_restraints 0
_refine_ls_restrained_S_all 1.045
_refine_ls_R_factor_all 0.0392
_refine_ls_R_factor_gt 0.0288
_refine_ls_shift/su_max 0.003
_refine_ls_shift/su_mean 0.000
_refine_ls_structure_factor_coef Fsqd
_refine_ls_weighting_details 'w=1/[\s^2^(Fo^2^)+(0.0409P)^2^+1.3370P] where P=(Fo^2^+2Fc^2^)/3'
_refine_ls_weighting_scheme calc
_refine_ls_wR_factor_gt 0.0709
_refine_ls_wR_factor_ref 0.0755
_reflns_number_gt 5415
_reflns_number_total 6285
_reflns_threshold_expression >2sigma(I)
_cod_data_source_file om049248dsi20050124_124227.cif
_cod_data_source_block f6
_cod_depositor_comments
;
The following automatic conversions were performed:

'_refine_ls_weighting_scheme' value 'calc
w=1/[\s^2^(Fo^2^)+(0.0409P)^2^+1.3370P] where P=(Fo^2^+2Fc^2^)/3' was
changed to 'calc'. New tag '_refine_ls_weighting_details' was
created. The value of the new tag was set to
'w=1/[\s^2^(Fo^2^)+(0.0409P)^2^+1.3370P] where P=(Fo^2^+2Fc^2^)/3'.

Automatic conversion script
Id: cif_fix_values 3143 2015-03-26 13:38:13Z robertas 
;
_cod_original_sg_symbol_H-M P21/c
_cod_database_code 4075740

loop_
_symmetry_equiv_pos_as_xyz
'x, y, z'
'-x, y+1/2, -z+1/2'
'-x, -y, -z'
'x, -y-1/2, z-1/2'

loop_
_atom_site_label
_atom_site_type_symbol
_atom_site_fract_x
_atom_site_fract_y
_atom_site_fract_z
_atom_site_U_iso_or_equiv
_atom_site_adp_type
_atom_site_occupancy
_atom_site_calc_flag
_atom_site_refinement_flags
Hf Hf 0.259378(8) 0.794747(10) 0.360003(8) 0.02071(5) Uani 1 d .
Si1 Si 0.26911(6) 1.04403(8) 0.43628(7) 0.02898(19) Uani 1 d .
Si2 Si 0.22986(7) 0.51781(8) 0.41256(7) 0.02852(19) Uani 1 d .
C1 C 0.1653(2) 0.9634(3) 0.3472(2) 0.0263(6) Uani 1 d .
C2 C 0.1649(2) 0.9385(3) 0.2470(2) 0.0300(7) Uani 1 d .
H2 H 0.2001 0.9777 0.2121 0.036 Uiso 1 calc R
C3 C 0.1059(2) 0.8491(3) 0.2070(2) 0.0326(7) Uani 1 d .
H3 H 0.0956 0.8169 0.1426 0.039 Uiso 1 calc R
C4 C 0.0643(2) 0.8153(3) 0.2807(3) 0.0307(7) Uani 1 d .
C5 C -0.0038(2) 0.7313(3) 0.2800(3) 0.0375(8) Uani 1 d .
H5 H -0.0267 0.6833 0.2240 0.045 Uiso 1 calc R
C6 C -0.0351(3) 0.7218(3) 0.3607(4) 0.0441(10) Uani 1 d .
H6 H -0.0806 0.6667 0.3605 0.053 Uiso 1 calc R
C7 C -0.0012(3) 0.7923(3) 0.4456(3) 0.0390(10) Uani 1 d .
H7 H -0.0255 0.7838 0.5004 0.047 Uiso 1 calc R
C8 C 0.0655(2) 0.8720(3) 0.4502(2) 0.0322(7) Uani 1 d .
H8 H 0.0884 0.9174 0.5082 0.039 Uiso 1 calc R
C9 C 0.1002(2) 0.8861(3) 0.3673(2) 0.0264(6) Uani 1 d .
C10 C 0.3693(2) 0.9423(3) 0.4527(2) 0.0257(6) Uani 1 d .
C11 C 0.3852(2) 0.8552(3) 0.5222(2) 0.0270(7) Uani 1 d .
H11 H 0.3658 0.8545 0.5807 0.032 Uiso 1 calc R
C12 C 0.4336(2) 0.7701(3) 0.4922(2) 0.0285(7) Uani 1 d .
H12 H 0.4491 0.7023 0.5244 0.034 Uiso 1 calc R
C13 C 0.4548(2) 0.8049(3) 0.4043(2) 0.0283(7) Uani 1 d .
C14 C 0.5064(2) 0.7555(4) 0.3462(3) 0.0360(8) Uani 1 d .
H14 H 0.5341 0.6861 0.3635 0.043 Uiso 1 calc R
C15 C 0.5158(3) 0.8092(4) 0.2650(3) 0.0427(10) Uani 1 d .
H15 H 0.5506 0.7769 0.2257 0.051 Uiso 1 calc R
C16 C 0.4745(3) 0.9118(4) 0.2385(3) 0.0406(9) Uani 1 d .
H16 H 0.4817 0.9467 0.1811 0.049 Uiso 1 calc R
C17 C 0.4242(2) 0.9632(3) 0.2929(3) 0.0339(7) Uani 1 d .
H17 H 0.3971 1.0324 0.2735 0.041 Uiso 1 calc R
C18 C 0.4136(2) 0.9103(3) 0.3792(2) 0.0265(6) Uani 1 d .
C19 C 0.2527(3) 1.0719(4) 0.5605(3) 0.0452(10) Uani 1 d .
H19A H 0.2428 1.0045 0.5914 0.068 Uiso 1 calc R
H19B H 0.1947 1.1180 0.5492 0.068 Uiso 1 calc R
H19C H 0.3121 1.1078 0.6063 0.068 Uiso 1 calc R
C20 C 0.2886(3) 1.1688(3) 0.3733(3) 0.0421(9) Uani 1 d .
H20A H 0.3431 1.2099 0.4211 0.063 Uiso 1 calc R
H20B H 0.2277 1.2116 0.3527 0.063 Uiso 1 calc R
H20C H 0.3054 1.1506 0.3129 0.063 Uiso 1 calc R
C21 C 0.2239(2) 0.6609(3) 0.4475(2) 0.0237(6) Uani 1 d .
H21X H 0.157(3) 0.679(3) 0.447(3) 0.039(11) Uiso 1 d .
H21Y H 0.265(3) 0.669(4) 0.514(3) 0.038(10) Uiso 1 d .
C22 C 0.3586(3) 0.4778(3) 0.4204(3) 0.0416(9) Uani 1 d .
H22A H 0.3586 0.4024 0.4014 0.062 Uiso 1 calc R
H22B H 0.4046 0.4881 0.4903 0.062 Uiso 1 calc R
H22C H 0.3796 0.5220 0.3737 0.062 Uiso 1 calc R
C23 C 0.1397(3) 0.4870(4) 0.2817(3) 0.0473(10) Uani 1 d .
H23A H 0.1452 0.4114 0.2661 0.071 Uiso 1 calc R
H23B H 0.1549 0.5315 0.2313 0.071 Uiso 1 calc R
H23C H 0.0720 0.5021 0.2795 0.071 Uiso 1 calc R
C24 C 0.1958(4) 0.4294(4) 0.5044(4) 0.0573(12) Uani 1 d .
H24A H 0.1990 0.3544 0.4856 0.086 Uiso 1 calc R
H24B H 0.1282 0.4462 0.5016 0.086 Uiso 1 calc R
H24C H 0.2424 0.4415 0.5737 0.086 Uiso 1 calc R
C30 C 0.2812(3) 0.7077(3) 0.2293(2) 0.0291(7) Uani 1 d .
H30A H 0.3295 0.6501 0.2556 0.044 Uiso 1 calc R
H30B H 0.3059 0.7576 0.1895 0.044 Uiso 1 calc R
H30C H 0.2177 0.6775 0.1857 0.044 Uiso 1 calc R

loop_
_atom_site_aniso_label
_atom_site_aniso_U_11
_atom_site_aniso_U_22
_atom_site_aniso_U_33
_atom_site_aniso_U_23
_atom_site_aniso_U_13
_atom_site_aniso_U_12
Hf 0.01882(8) 0.02409(8) 0.01895(7) 0.00003(4) 0.00618(5) -0.00147(4)
Si1 0.0260(4) 0.0252(5) 0.0351(4) -0.0032(4) 0.0097(3) -0.0026(3)
Si2 0.0325(4) 0.0244(5) 0.0341(5) -0.0023(4) 0.0184(4) -0.0033(3)
C1 0.0223(14) 0.0262(16) 0.0298(15) 0.0020(12) 0.0085(11) 0.0009(12)
C2 0.0286(15) 0.0318(18) 0.0274(15) 0.0069(13) 0.0068(12) -0.0002(13)
C3 0.0289(16) 0.040(2) 0.0244(14) 0.0019(14) 0.0035(12) 0.0013(14)
C4 0.0183(14) 0.0332(19) 0.0336(17) 0.0046(14) -0.0001(12) 0.0007(12)
C5 0.0208(15) 0.034(2) 0.049(2) 0.0045(16) 0.0008(14) -0.0023(14)
C6 0.0195(15) 0.043(2) 0.065(3) 0.0187(19) 0.0092(16) -0.0045(14)
C7 0.0222(16) 0.052(3) 0.047(2) 0.0203(17) 0.0172(15) 0.0104(14)
C8 0.0232(14) 0.039(2) 0.0345(16) 0.0077(14) 0.0100(12) 0.0081(13)
C9 0.0191(13) 0.0263(16) 0.0308(14) 0.0047(13) 0.0050(11) 0.0043(12)
C10 0.0188(13) 0.0325(18) 0.0241(14) -0.0017(12) 0.0053(10) -0.0040(12)
C11 0.0229(14) 0.0356(19) 0.0221(13) 0.0005(12) 0.0075(11) -0.0029(12)
C12 0.0235(15) 0.0295(18) 0.0305(16) 0.0039(13) 0.0069(12) 0.0034(13)
C13 0.0173(13) 0.040(2) 0.0260(15) -0.0005(13) 0.0053(11) -0.0007(12)
C14 0.0264(16) 0.044(2) 0.0377(19) -0.0049(17) 0.0109(13) 0.0027(15)
C15 0.0274(18) 0.070(3) 0.0358(19) -0.0073(18) 0.0178(15) -0.0008(16)
C16 0.0338(18) 0.060(3) 0.0327(17) 0.0044(16) 0.0178(14) -0.0094(17)
C17 0.0293(16) 0.040(2) 0.0349(17) 0.0048(15) 0.0147(13) -0.0067(14)
C18 0.0206(13) 0.0344(19) 0.0236(13) 0.0009(12) 0.0067(11) -0.0032(12)
C19 0.0396(19) 0.052(3) 0.045(2) -0.0190(18) 0.0151(16) -0.0033(17)
C20 0.0369(18) 0.0290(19) 0.058(2) 0.0016(18) 0.0126(16) -0.0043(16)
C21 0.0224(14) 0.0263(16) 0.0230(14) -0.0010(12) 0.0087(11) -0.0015(12)
C22 0.040(2) 0.029(2) 0.063(2) -0.0016(17) 0.0259(18) 0.0053(15)
C23 0.049(2) 0.045(2) 0.046(2) -0.0173(18) 0.0139(17) -0.0175(19)
C24 0.090(3) 0.030(2) 0.075(3) 0.002(2) 0.059(3) -0.003(2)
C30 0.0316(16) 0.035(2) 0.0232(14) -0.0025(12) 0.0123(12) -0.0023(13)

loop_
_atom_type_symbol
_atom_type_description
_atom_type_scat_dispersion_real
_atom_type_scat_dispersion_imag
_atom_type_scat_source
C C 0.0033 0.0016 'International Tables Vol C Tables 4.2.6.8 and 6.1.1.4'
H H 0.0000 0.0000 'International Tables Vol C Tables 4.2.6.8 and 6.1.1.4'
Si Si 0.0817 0.0704 'International Tables Vol C Tables 4.2.6.8 and 6.1.1.4'
Hf Hf -0.5830 6.1852 'International Tables Vol C Tables 4.2.6.8 and 6.1.1.4'

loop_
_geom_angle_atom_site_label_1
_geom_angle_atom_site_label_2
_geom_angle_atom_site_label_3
_geom_angle
C21 Hf C30 101.76(12)
C21 Hf C2 135.88(11)
C30 Hf C2 91.93(12)
C21 Hf C11 87.74(11)
C30 Hf C11 129.15(11)
C2 Hf C11 115.36(11)
C21 Hf C1 117.17(11)
C30 Hf C1 125.57(11)
C2 Hf C1 33.68(10)
C11 Hf C1 90.70(11)
C21 Hf C10 119.77(11)
C30 Hf C10 123.00(11)
C2 Hf C10 84.31(11)
C11 Hf C10 33.40(10)
C1 Hf C10 68.64(10)
C21 Hf C12 82.27(11)
C30 Hf C12 98.79(12)
C2 Hf C12 137.11(11)
C11 Hf C12 32.48(11)
C1 Hf C12 121.71(11)
C10 Hf C12 55.11(11)
C21 Hf C3 111.16(11)
C30 Hf C3 76.82(12)
C2 Hf C3 32.09(11)
C11 Hf C3 145.33(12)
C1 Hf C3 55.04(11)
C10 Hf C3 116.31(11)
C12 Hf C3 166.38(11)
C21 Hf C18 135.51(10)
C30 Hf C18 90.06(11)
C2 Hf C18 85.41(11)
C11 Hf C18 53.53(10)
C1 Hf C18 87.48(10)
C10 Hf C18 32.95(10)
C12 Hf C18 53.42(11)
C3 Hf C18 113.29(11)
C21 Hf C9 86.46(11)
C30 Hf C9 128.40(11)
C2 Hf C9 53.54(10)
C11 Hf C9 101.72(10)
C1 Hf C9 32.91(10)
C10 Hf C9 93.50(10)
C12 Hf C9 132.79(10)
C3 Hf C9 53.31(10)
C18 Hf C9 119.05(11)
C21 Hf C4 83.88(11)
C30 Hf C4 97.58(12)
C2 Hf C4 52.59(11)
C11 Hf C4 133.23(11)
C1 Hf C4 54.23(11)
C10 Hf C4 122.41(11)
C12 Hf C4 160.39(11)
C3 Hf C4 31.59(11)
C18 Hf C4 137.35(11)
C9 Hf C4 32.01(10)
C21 Hf C13 109.27(11)
C30 Hf C13 77.27(11)
C2 Hf C13 114.64(11)
C11 Hf C13 52.82(10)
C1 Hf C13 118.73(10)
C10 Hf C13 54.14(10)
C12 Hf C13 31.75(10)
C3 Hf C13 135.39(11)
C18 Hf C13 31.86(10)
C9 Hf C13 147.62(10)
C4 Hf C13 166.52(11)
C19 Si1 C20 111.8(2)
C19 Si1 C1 113.11(16)
C20 Si1 C1 110.69(16)
C19 Si1 C10 110.59(17)
C20 Si1 C10 113.17(17)
C1 Si1 C10 96.65(14)
C21 Si2 C23 111.89(18)
C21 Si2 C22 111.94(16)
C23 Si2 C22 109.56(19)
C21 Si2 C24 109.86(17)
C23 Si2 C24 106.8(2)
C22 Si2 C24 106.5(2)
C2 C1 C9 105.1(3)
C2 C1 Si1 120.1(2)
C9 C1 Si1 130.9(2)
C2 C1 Hf 72.73(18)
C9 C1 Hf 77.71(19)
Si1 C1 Hf 97.05(12)
C3 C2 C1 111.3(3)
C3 C2 Hf 78.2(2)
C1 C2 Hf 73.60(18)
C3 C2 H2 124.4
C1 C2 H2 124.4
Hf C2 H2 115.6
C2 C3 C4 107.3(3)
C2 C3 Hf 69.75(17)
C4 C3 Hf 76.91(18)
C2 C3 H3 126.4
C4 C3 H3 126.4
Hf C3 H3 118.9
C3 C4 C5 132.0(3)
C3 C4 C9 107.9(3)
C5 C4 C9 120.1(3)
C3 C4 Hf 71.50(18)
C5 C4 Hf 123.6(2)
C9 C4 Hf 71.85(17)
C6 C5 C4 118.7(4)
C6 C5 H5 120.7
C4 C5 H5 120.7
C5 C6 C7 121.6(3)
C5 C6 H6 119.2
C7 C6 H6 119.2
C8 C7 C6 121.5(4)
C8 C7 H7 119.2
C6 C7 H7 119.2
C7 C8 C9 119.2(4)
C7 C8 H8 120.4
C9 C8 H8 120.4
C8 C9 C1 132.6(3)
C8 C9 C4 118.9(3)
C1 C9 C4 108.5(3)
C8 C9 Hf 122.7(2)
C1 C9 Hf 69.38(17)
C4 C9 Hf 76.14(18)
C11 C10 C18 105.5(3)
C11 C10 Si1 122.6(2)
C18 C10 Si1 127.7(2)
C11 C10 Hf 73.10(18)
C18 C10 Hf 77.20(18)
Si1 C10 Hf 96.87(12)
C12 C11 C10 110.8(3)
C12 C11 Hf 77.05(18)
C10 C11 Hf 73.50(16)
C12 C11 H11 124.6
C10 C11 H11 124.6
Hf C11 H11 116.6
C11 C12 C13 107.3(3)
C11 C12 Hf 70.47(17)
C13 C12 Hf 77.82(18)
C11 C12 H12 126.3
C13 C12 H12 126.3
Hf C12 H12 117.4
C14 C13 C12 131.9(3)
C14 C13 C18 120.9(3)
C12 C13 C18 107.2(3)
C14 C13 Hf 124.4(2)
C12 C13 Hf 70.43(17)
C18 C13 Hf 71.04(17)
C15 C14 C13 118.9(4)
C15 C14 H14 120.6
C13 C14 H14 120.6
C14 C15 C16 120.9(4)
C14 C15 H15 119.6
C16 C15 H15 119.6
C17 C16 C15 122.3(3)
C17 C16 H16 118.8
C15 C16 H16 118.8
C16 C17 C18 118.7(4)
C16 C17 H17 120.7
C18 C17 H17 120.7
C17 C18 C10 132.5(3)
C17 C18 C13 118.4(3)
C10 C18 C13 109.1(3)
C17 C18 Hf 120.7(2)
C10 C18 Hf 69.85(17)
C13 C18 Hf 77.10(18)
Si1 C19 H19A 109.5
Si1 C19 H19B 109.5
H19A C19 H19B 109.5
Si1 C19 H19C 109.5
H19A C19 H19C 109.5
H19B C19 H19C 109.5
Si1 C20 H20A 109.5
Si1 C20 H20B 109.5
H20A C20 H20B 109.5
Si1 C20 H20C 109.5
H20A C20 H20C 109.5
H20B C20 H20C 109.5
Si2 C21 Hf 122.46(15)
Si2 C21 H21X 111(2)
Hf C21 H21X 103(2)
Si2 C21 H21Y 108(3)
Hf C21 H21Y 106(3)
H21X C21 H21Y 105(3)
Si2 C22 H22A 109.5
Si2 C22 H22B 109.5
H22A C22 H22B 109.5
Si2 C22 H22C 109.5
H22A C22 H22C 109.5
H22B C22 H22C 109.5
Si2 C23 H23A 109.5
Si2 C23 H23B 109.5
H23A C23 H23B 109.5
Si2 C23 H23C 109.5
H23A C23 H23C 109.5
H23B C23 H23C 109.5
Si2 C24 H24A 109.5
Si2 C24 H24B 109.5
H24A C24 H24B 109.5
Si2 C24 H24C 109.5
H24A C24 H24C 109.5
H24B C24 H24C 109.5
Hf C30 H30A 109.5
Hf C30 H30B 109.5
H30A C30 H30B 109.5
Hf C30 H30C 109.5
H30A C30 H30C 109.5
H30B C30 H30C 109.5

loop_
_geom_bond_atom_site_label_1
_geom_bond_atom_site_label_2
_geom_bond_distance
Hf C21 2.234(3)
Hf C30 2.238(3)
Hf C2 2.467(3)
Hf C11 2.477(3)
Hf C1 2.479(3)
Hf C10 2.482(3)
Hf C12 2.562(3)
Hf C3 2.574(3)
Hf C18 2.579(3)
Hf C9 2.587(3)
Hf C4 2.644(3)
Hf C13 2.658(3)
Si1 C19 1.862(4)
Si1 C20 1.860(4)
Si1 C1 1.871(3)
Si1 C10 1.873(3)
Si2 C21 1.865(4)
Si2 C23 1.878(4)
Si2 C22 1.880(4)
Si2 C24 1.882(4)
C1 C2 1.433(4)
C1 C9 1.439(4)
C2 C3 1.397(5)
C2 H2 0.9500
C3 C4 1.422(5)
C3 H3 0.9500
C4 C5 1.433(5)
C4 C9 1.443(5)
C5 C6 1.354(6)
C5 H5 0.9500
C6 C7 1.423(6)
C6 H6 0.9500
C7 C8 1.369(5)
C7 H7 0.9500
C8 C9 1.421(4)
C8 H8 0.9500
C10 C11 1.425(4)
C10 C18 1.438(4)
C11 C12 1.412(5)
C11 H11 0.9500
C12 C13 1.431(5)
C12 H12 0.9500
C13 C14 1.416(5)
C13 C18 1.439(5)
C14 C15 1.365(6)
C14 H14 0.9500
C15 C16 1.409(6)
C15 H15 0.9500
C16 C17 1.375(5)
C16 H16 0.9500
C17 C18 1.429(4)
C17 H17 0.9500
C19 H19A 0.9800
C19 H19B 0.9800
C19 H19C 0.9800
C20 H20A 0.9800
C20 H20B 0.9800
C20 H20C 0.9800
C21 H21X 0.98(4)
C21 H21Y 0.91(4)
C22 H22A 0.9800
C22 H22B 0.9800
C22 H22C 0.9800
C23 H23A 0.9800
C23 H23B 0.9800
C23 H23C 0.9800
C24 H24A 0.9800
C24 H24B 0.9800
C24 H24C 0.9800
C30 H30A 0.9800
C30 H30B 0.9800
C30 H30C 0.9800
